data_2238080
loop_
_publ_author_name
'Khoo, Teng-Jin'
'bin Break, Mohammed Khaled'
'Tahir, M. Ibrahim M.'
'Krouse, Karen A.'
'Cowley, Andrew R.'
'Watkin, David J.'

_publ_section_title
;
 Bis{(<i>Z</i>)-[(<i>E</i>)-2-(pyridin-2-ylmethylidene)hydrazin-1-ylidene][(pyridin-2-yl)methylsulfanyl]methanethiolato}nickel(II)
;
_journal_coeditor_code WM2742
_journal_issue 6
_journal_name_full 'Acta Crystallographica Section E'
_journal_page_first m323
_journal_page_last m324
_journal_paper_doi 10.1107/S1600536813013032
_journal_volume 69
_journal_year 2013
_chemical_formula_iupac '[Ni (C13 H11 N4 S2)2]'
_chemical_formula_moiety 'C26 H22 N8 Ni1 S4'
_chemical_formula_sum 'C26 H22 N8 Ni S4'
_chemical_formula_weight 633.49
_chemical_name_systematic
Bis{(<i>Z</i>)-[(<i>E</i>)-2-(pyridin-2-ylmethylidene)hydrazin-1-ylidene][(pyridin-2-yl)methylsulfanyl]methanethiolato}nickel(II)
_space_group_IT_number 15
_symmetry_cell_setting monoclinic
_symmetry_space_group_name_Hall '-C 2yc'
_symmetry_space_group_name_H-M 'C 1 2/c 1'
_atom_sites_solution_hydrogens geom
_atom_sites_solution_primary direct
_audit_creation_method CRYSTALS_ver_12.80
_cell_angle_alpha 90
_cell_angle_beta 103.8993(9)
_cell_angle_gamma 90
_cell_formula_units_Z 4
_cell_length_a 26.0501(4)
_cell_length_b 8.00570(10)
_cell_length_c 13.0743(2)
_cell_measurement_reflns_used 3175
_cell_measurement_temperature 150
_cell_measurement_theta_max 27
_cell_measurement_theta_min 1
_cell_volume 2646.80(7)
_computing_cell_refinement 'DENZO/SCALEPACK (Otwinowski & Minor, 1997)'
_computing_data_collection 'COLLECT (Nonius, 2001)'
_computing_data_reduction 'DENZO/SCALEPACK (Otwinowski & Minor, 1997)'
_computing_molecular_graphics 'Mercury (Macrae <i>et al.</i>, 2006)'
_computing_publication_material 'publCIF (Westrip, 2010)'
_computing_structure_refinement 'CRYSTALS (Betteridge <i>et al.</i>, 2003)'
_computing_structure_solution 'SIR92 (Altomare <i>et al.</i>, 1994)'
_diffrn_ambient_temperature 150
_diffrn_measured_fraction_theta_full 0.999
_diffrn_measured_fraction_theta_max 0.999
_diffrn_measurement_device_type 'Nonius Kappa CCD'
_diffrn_measurement_method \w
_diffrn_radiation_monochromator graphite
_diffrn_radiation_type 'Mo K\a'
_diffrn_radiation_wavelength 0.71073
_diffrn_reflns_av_R_equivalents 0.020
_diffrn_reflns_limit_h_max 33
_diffrn_reflns_limit_h_min -33
_diffrn_reflns_limit_k_max 10
_diffrn_reflns_limit_k_min -10
_diffrn_reflns_limit_l_max 16
_diffrn_reflns_limit_l_min -16
_diffrn_reflns_number 5912
_diffrn_reflns_theta_full 27.481
_diffrn_reflns_theta_max 27.481
_diffrn_reflns_theta_min 2.669
_diffrn_standards_number 0
_exptl_absorpt_coefficient_mu 1.083
_exptl_absorpt_correction_T_max 0.98
_exptl_absorpt_correction_T_min 0.97
_exptl_absorpt_correction_type multi-scan
_exptl_absorpt_process_details '(DENZO/SCALEPACK; Otwinowski & Minor, 1997)'
_exptl_crystal_colour 'dark green'
_exptl_crystal_density_diffrn 1.590
_exptl_crystal_description plate
_exptl_crystal_F_000 1304
_exptl_crystal_size_max 0.04
_exptl_crystal_size_mid 0.03
_exptl_crystal_size_min 0.02
_refine_diff_density_max 0.81
_refine_diff_density_min -0.74
_refine_ls_extinction_method None
_refine_ls_goodness_of_fit_ref 1.0797
_refine_ls_hydrogen_treatment constr
_refine_ls_matrix_type full
_refine_ls_number_parameters 177
_refine_ls_number_reflns 2066
_refine_ls_number_restraints 0
_refine_ls_R_factor_all 0.0712
_refine_ls_R_factor_gt 0.0452
_refine_ls_shift/su_max 0.000256
_refine_ls_structure_factor_coef F
_refine_ls_weighting_details
;
 Method= Quasi-Unit weights
 W = 1.0 or 1./2F
;
_refine_ls_weighting_scheme calc
_refine_ls_wR_factor_all 0.1671
_refine_ls_wR_factor_gt 0.1214
_refine_ls_wR_factor_ref 0.1214
_reflns_number_gt 2066
_reflns_number_total 3030
_reflns_threshold_expression I>3\s(I)
_cod_data_source_file wm2742.cif
_cod_data_source_block I
_cod_original_sg_symbol_H-M 'C 2/c'
_cod_original_formula_sum 'C26 H22 N8 Ni1 S4'
_cod_database_code 2238080
_cod_database_fobs_code 2238080

loop_
_symmetry_equiv_pos_as_xyz
x,y,z
-x,-y,-z
x+1/2,y+1/2,z
-x+1/2,-y+1/2,-z
-x,y,-z+1/2
x,-y,z+1/2
-x+1/2,y+1/2,-z+1/2
x+1/2,-y+1/2,z+1/2

loop_
_atom_site_type_symbol
_atom_site_label
_atom_site_fract_x
_atom_site_fract_y
_atom_site_fract_z
_atom_site_U_iso_or_equiv
_atom_site_adp_type
_atom_site_occupancy
H H1 0.8234 0.1314 1.0674 0.0390 Uiso 1.0000
H H2 0.8039 0.3461 1.1740 0.0419 Uiso 1.0000
H H3 0.7243 0.3331 1.2252 0.0430 Uiso 1.0000
H H4 0.6648 0.1115 1.1674 0.0380 Uiso 1.0000
H H5 0.6999 -0.2613 1.0830 0.0320 Uiso 1.0000
H H6 0.6483 -0.1561 1.0864 0.0320 Uiso 1.0000
H H7 0.5288 0.1849 1.0417 0.0250 Uiso 1.0000
H H8 0.4519 0.3855 1.0530 0.0351 Uiso 1.0000
H H9 0.3830 0.5632 0.9638 0.0430 Uiso 1.0000
H H10 0.3638 0.5694 0.7768 0.0412 Uiso 1.0000
H H11 0.4110 0.4002 0.6869 0.0369 Uiso 1.0000
C C1 0.7910(4) 0.1272(16) 1.0890(8) 0.0279 Uani 1.0000
C C2 0.7800(5) 0.2562(16) 1.1526(9) 0.0301 Uani 1.0000
C C3 0.7328(5) 0.2491(16) 1.1824(9) 0.0304 Uani 1.0000
C C4 0.6977(4) 0.1170(16) 1.1487(8) 0.0266 Uani 1.0000
C C5 0.7126(4) -0.0081(14) 1.0863(7) 0.0204 Uani 1.0000
C C6 0.6789(4) -0.1619(14) 1.0548(8) 0.0229 Uani 1.0000
C C7 0.5986(4) -0.0675(13) 0.8762(8) 0.0197 Uani 1.0000
C C8 0.5162(4) 0.1936(13) 0.9682(7) 0.0177 Uani 1.0000
C C9 0.4708(4) 0.2967(13) 0.9196(7) 0.0178 Uani 1.0000
C C10 0.4431(4) 0.3919(15) 0.9783(8) 0.0243 Uani 1.0000
C C11 0.4023(4) 0.4963(15) 0.9253(9) 0.0281 Uani 1.0000
C C12 0.3908(4) 0.4991(15) 0.8152(9) 0.0284 Uani 1.0000
C C13 0.4192(4) 0.3980(16) 0.7618(8) 0.0253 Uani 1.0000
S S1 0.65548(10) -0.1902(4) 0.9126(2) 0.0223 Uani 1.0000
S S2 0.56873(11) -0.0826(4) 0.7438(2) 0.0273 Uani 1.0000
N N1 0.7591(3) -0.0039(12) 1.0560(7) 0.0250 Uani 1.0000
N N2 0.5828(3) 0.0209(11) 0.9494(6) 0.0185 Uani 1.0000
N N3 0.5379(3) 0.1138(11) 0.9056(6) 0.0168 Uani 1.0000
N N4 0.4582(3) 0.2990(11) 0.8126(6) 0.0196 Uani 1.0000
Ni Ni1 0.5000 0.1151(3) 0.7500 0.0172 Uani 1.0000

loop_
_atom_site_aniso_label
_atom_site_aniso_U_11
_atom_site_aniso_U_22
_atom_site_aniso_U_33
_atom_site_aniso_U_12
_atom_site_aniso_U_13
_atom_site_aniso_U_23
C1 0.019(5) 0.037(7) 0.026(5) -0.004(5) 0.002(4) 0.004(5)
C2 0.027(6) 0.032(6) 0.028(6) -0.007(5) 0.000(5) -0.001(5)
C3 0.025(6) 0.034(6) 0.029(6) 0.004(5) 0.002(5) -0.012(5)
C4 0.022(5) 0.034(6) 0.023(5) 0.002(5) 0.005(4) -0.006(5)
C5 0.019(5) 0.024(5) 0.015(4) 0.004(4) -0.002(4) 0.005(4)
C6 0.022(5) 0.026(6) 0.018(5) 0.001(4) -0.001(4) 0.004(4)
C7 0.019(5) 0.017(5) 0.020(5) -0.002(4) 0.000(4) 0.000(4)
C8 0.022(5) 0.020(5) 0.010(4) -0.002(4) 0.001(4) -0.002(4)
C9 0.019(5) 0.016(5) 0.018(5) 0.000(4) 0.004(4) 0.000(4)
C10 0.026(5) 0.025(6) 0.023(5) -0.005(5) 0.007(4) -0.002(5)
C11 0.025(5) 0.026(6) 0.035(6) -0.002(5) 0.012(5) -0.005(5)
C12 0.021(5) 0.025(6) 0.039(6) 0.003(5) 0.005(5) 0.004(5)
C13 0.022(5) 0.031(6) 0.021(5) 0.004(5) 0.002(4) 0.002(5)
S1 0.0207(12) 0.0238(14) 0.0197(12) 0.0040(11) -0.0003(9) -0.0014(11)
S2 0.0276(14) 0.0357(17) 0.0145(11) 0.0112(12) -0.0026(10) -0.0066(11)
N1 0.019(4) 0.032(5) 0.023(4) 0.005(4) 0.003(3) -0.001(4)
N2 0.018(4) 0.019(4) 0.016(4) 0.002(4) -0.001(3) 0.001(3)
N3 0.017(4) 0.018(4) 0.014(4) -0.001(4) 0.002(3) -0.002(3)
N4 0.019(4) 0.023(5) 0.016(4) 0.001(4) 0.003(3) 0.001(4)
Ni1 0.0172(9) 0.0210(10) 0.0120(8) 0.0000 0.0007(6) 0.0000

loop_
_atom_type_symbol
_atom_type_scat_Cromer_Mann_a1
_atom_type_scat_Cromer_Mann_a2
_atom_type_scat_Cromer_Mann_a3
_atom_type_scat_Cromer_Mann_a4
_atom_type_scat_Cromer_Mann_b1
_atom_type_scat_Cromer_Mann_b2
_atom_type_scat_Cromer_Mann_b3
_atom_type_scat_Cromer_Mann_b4
_atom_type_scat_Cromer_Mann_c
_atom_type_scat_dispersion_real
_atom_type_scat_dispersion_imag
_atom_type_scat_source
C 2.3100 1.0200 1.5886 0.8650 20.8439 10.2075 0.5687 51.6512 0.2156 0.0033 0.0016 'International Tables Vol C 4.2.6.8 and 6.1.1.4'
H 0.4930 0.3229 0.1402 0.0408 10.5109 26.1257 3.1424 57.7998 0.0030 0.0000 0.0000 'International Tables Vol C 4.2.6.8 and 6.1.1.4'
N 12.2126 3.1322 2.0125 1.1663 0.0057 9.8933 28.9975 0.5826 -11.5290 0.0061 0.0033 'International Tables Vol C 4.2.6.8 and 6.1.1.4'
S 6.9053 5.2034 1.4379 1.5863 1.4679 22.2151 0.2536 56.1720 0.8669 0.1246 0.1234 'International Tables Vol C 4.2.6.8 and 6.1.1.4'
Ni 12.8376 7.2920 4.4438 2.3800 3.8785 0.2565 12.1763 66.3421 1.0341 0.3393 1.1124 'International Tables Vol C 4.2.6.8 and 6.1.1.4'

loop_
_geom_angle_atom_site_label_1
_geom_angle_atom_site_label_2
_geom_angle_atom_site_label_3
_geom_angle_site_symmetry_1
_geom_angle_site_symmetry_3
_geom_angle
_geom_angle_publ_flag
H1 C1 C2 . . 118.2 no
H1 C1 N1 . . 117.1 no
C2 C1 N1 . . 124.6(10) no
H2 C2 C1 . . 121.6 no
H2 C2 C3 . . 120.9 no
C1 C2 C3 . . 117.5(11) no
H3 C3 C2 . . 119.8 no
H3 C3 C4 . . 120.0 no
C2 C3 C4 . . 120.2(11) no
H4 C4 C3 . . 121.2 no
H4 C4 C5 . . 120.7 no
C3 C4 C5 . . 118.1(10) no
C4 C5 C6 . . 121.0(9) no
C4 C5 N1 . . 122.8(10) no
C6 C5 N1 . . 116.1(9) no
C5 C6 H5 . . 108.8 no
C5 C6 H6 . . 108.9 no
H5 C6 H6 . . 108.4 no
C5 C6 S1 . . 114.1(7) no
H5 C6 S1 . . 107.4 no
H6 C6 S1 . . 109.1 no
S1 C7 S2 . . 112.5(6) no
S1 C7 N2 . . 119.4(7) no
S2 C7 N2 . . 128.0(8) no
H7 C8 C9 . . 122.4 no
H7 C8 N3 . . 121.3 no
C9 C8 N3 . . 116.3(8) no
C8 C9 C10 . . 122.7(9) no
C8 C9 N4 . . 115.2(9) no
C10 C9 N4 . . 122.1(9) no
H8 C10 C9 . . 120.4 no
H8 C10 C11 . . 120.6 no
C9 C10 C11 . . 119.0(10) no
H9 C11 C10 . . 120.5 no
H9 C11 C12 . . 121.5 no
C10 C11 C12 . . 118.0(10) no
C11 C12 H10 . . 120.4 no
C11 C12 C13 . . 119.9(10) no
H10 C12 C13 . . 119.7 no
H11 C13 C12 . . 119.4 no
H11 C13 N4 . . 118.5 no
C12 C13 N4 . . 122.0(10) no
C6 S1 C7 . . 105.2(5) no
C7 S2 Ni1 . . 94.6(4) no
C5 N1 C1 . . 116.8(9) no
C7 N2 N3 . . 111.3(8) no
N2 N3 C8 . . 117.6(8) no
N2 N3 Ni1 . . 124.9(6) no
C8 N3 Ni1 . . 117.2(7) no
C9 N4 C13 . . 119.1(9) no
C9 N4 Ni1 . . 111.8(7) no
C13 N4 Ni1 . . 128.7(7) no
N4 Ni1 N4 . 5_656 91.5(5) no
N4 Ni1 S2 . . 158.4(2) no
N4 Ni1 S2 5_656 . 89.4(2) no
N4 Ni1 S2 . 5_656 89.4(2) no
N4 Ni1 S2 5_656 5_656 158.4(2) no
S2 Ni1 S2 . 5_656 97.72(17) no
N4 Ni1 N3 . . 77.7(3) no
N4 Ni1 N3 5_656 . 102.7(3) no
S2 Ni1 N3 . . 81.0(2) no
S2 Ni1 N3 5_656 . 98.6(2) no
N4 Ni1 N3 . 5_656 102.7(3) no
N4 Ni1 N3 5_656 5_656 77.7(3) no
S2 Ni1 N3 . 5_656 98.6(2) no
S2 Ni1 N3 5_656 5_656 81.0(2) no
N3 Ni1 N3 . 5_656 179.4(5) no

loop_
_geom_bond_atom_site_label_1
_geom_bond_atom_site_label_2
_geom_bond_distance
_geom_bond_publ_flag
H1 C1 0.952 no
H2 C2 0.948 no
H3 C3 0.936 no
H4 C4 0.949 no
H5 C6 0.986 no
H6 C6 0.982 no
H7 C8 0.940 no
H8 C10 0.949 no
H9 C11 0.956 no
H10 C12 0.944 no
H11 C13 0.951 no
C1 C2 1.397(17) no
C1 N1 1.345(15) no
C2 C3 1.377(16) no
C3 C4 1.398(17) no
C4 C5 1.404(15) no
C5 C6 1.512(15) no
C5 N1 1.361(13) no
C6 S1 1.826(10) no
C7 S1 1.746(10) no
C7 S2 1.723(10) no
C7 N2 1.333(13) no
C8 C9 1.458(14) no
C8 N3 1.272(13) no
C9 C10 1.398(14) no
C9 N4 1.358(12) no
C10 C11 1.399(16) no
C11 C12 1.398(16) no
C12 C13 1.392(16) no
C13 N4 1.335(13) no
S2 Ni1 2.406(3) no
N2 N3 1.388(11) no
N3 Ni1 2.037(8) no
N4 Ni1 2.109(9) no

loop_
_geom_hbond_atom_site_label_D
_geom_hbond_atom_site_label_H
_geom_hbond_atom_site_label_A
_geom_hbond_site_symmetry_A
_geom_hbond_distance_DH
_geom_hbond_distance_HA
_geom_hbond_distance_DA
_geom_hbond_angle_DHA
_geom_hbond_publ_flag
C8 H7 S2 6_555 0.94 2.72 3.644(9) 166 yes
C4 H4 S2 6_555 0.95 2.92 3.862(11) 175 yes
C6 H6 Cg 2_657 0.98 2.98 3.750(12) 136 yes
